data_4031953
loop_
_publ_author_name
'\%Akerbladh, Linda'
'Odell, Luke R.'

_publ_section_title
;
 Synthesis of 2-Aminoquinazolinones via Carbonylative Coupling of
 ortho-Iodoanilines and Cyanamide.
;
_journal_issue 7
_journal_name_full 'The Journal of organic chemistry'
_journal_page_first 2966
_journal_page_last 2973
_journal_paper_doi 10.1021/acs.joc.6b00249
_journal_volume 81
_journal_year 2016
_chemical_formula_moiety 'C16 H15 N5 O'
_chemical_formula_sum 'C16 H15 N5 O'
_chemical_formula_weight 293.33
_chemical_name_systematic
; 
 ? 
;
_space_group_IT_number 14
_symmetry_cell_setting monoclinic
_symmetry_space_group_name_Hall '-P 2ybc'
_symmetry_space_group_name_H-M 'P 1 21/c 1'
_atom_sites_solution_hydrogens geom
_atom_sites_solution_primary direct
_atom_sites_solution_secondary difmap
_audit_creation_method SHELXL-97
_cell_angle_alpha 90.00
_cell_angle_beta 99.909(2)
_cell_angle_gamma 90.00
_cell_formula_units_Z 4
_cell_length_a 13.9053(7)
_cell_length_b 6.1919(3)
_cell_length_c 16.7754(11)
_cell_measurement_reflns_used 4665
_cell_measurement_temperature 190(2)
_cell_measurement_theta_max 27.485
_cell_measurement_theta_min 0.998
_cell_volume 1422.82(14)
_computing_cell_refinement 'HKL Scalepack (Otwinowski & Minor 1997)'
_computing_data_collection 'Collect (Bruker AXS BV, 1997-2004)'
_computing_data_reduction 'HKL Denzo (Otwinowski & Minor 1997)'
_computing_molecular_graphics 'Ortep-3 for Windows (Farrugia, 2012)'
_computing_publication_material 'WinGX publication routines (Farrugia, 2012)'
_computing_structure_refinement 'SHELXL-97 (Sheldrick, 1997)'
_computing_structure_solution 'SHELXS-97 (Sheldrick, 1990)'
_diffrn_ambient_temperature 190(2)
_diffrn_measured_fraction_theta_full 0.995
_diffrn_measured_fraction_theta_max 0.995
_diffrn_measurement_device_type CCD
_diffrn_measurement_method KappaCCD
_diffrn_radiation_monochromator graphite
_diffrn_radiation_source 'fine-focus sealed tube'
_diffrn_radiation_type MoK\a
_diffrn_radiation_wavelength 0.71073
_diffrn_reflns_av_R_equivalents 0.0925
_diffrn_reflns_av_sigmaI/netI 0.1382
_diffrn_reflns_limit_h_max 18
_diffrn_reflns_limit_h_min -17
_diffrn_reflns_limit_k_max 8
_diffrn_reflns_limit_k_min -7
_diffrn_reflns_limit_l_max 21
_diffrn_reflns_limit_l_min -21
_diffrn_reflns_number 5845
_diffrn_reflns_theta_full 27.53
_diffrn_reflns_theta_max 27.53
_diffrn_reflns_theta_min 2.46
_exptl_absorpt_coefficient_mu 0.091
_exptl_absorpt_correction_type none
_exptl_crystal_colour colourless
_exptl_crystal_density_diffrn 1.369
_exptl_crystal_density_method 'not measured'
_exptl_crystal_description plate
_exptl_crystal_F_000 616
_exptl_crystal_size_max 0.36
_exptl_crystal_size_mid 0.14
_exptl_crystal_size_min 0.05
_refine_diff_density_max 0.187
_refine_diff_density_min -0.224
_refine_diff_density_rms 0.051
_refine_ls_extinction_method none
_refine_ls_goodness_of_fit_ref 0.969
_refine_ls_hydrogen_treatment mixed
_refine_ls_matrix_type full
_refine_ls_number_parameters 215
_refine_ls_number_reflns 3248
_refine_ls_number_restraints 0
_refine_ls_restrained_S_all 0.969
_refine_ls_R_factor_all 0.1721
_refine_ls_R_factor_gt 0.0631
_refine_ls_shift/su_max 0.001
_refine_ls_shift/su_mean 0.000
_refine_ls_structure_factor_coef Fsqd
_refine_ls_weighting_details 'calc w=1/[\s^2^(Fo^2^)+(0.0535P)^2^+0.0000P] where P=(Fo^2^+2Fc^2^)/3'
_refine_ls_weighting_scheme calc
_refine_ls_wR_factor_gt 0.1142
_refine_ls_wR_factor_ref 0.1449
_reflns_number_gt 1495
_reflns_number_total 3248
_reflns_threshold_expression >2sigma(I)
_cod_data_source_file jo6b00249_si_002.cif
_cod_data_source_block shelxl
_cod_original_sg_symbol_H-M 'P 21/c'
_cod_database_code 4031953

loop_
_symmetry_equiv_pos_as_xyz
'x, y, z'
'-x, y+1/2, -z+1/2'
'-x, -y, -z'
'x, -y-1/2, z-1/2'

loop_
_atom_site_label
_atom_site_type_symbol
_atom_site_fract_x
_atom_site_fract_y
_atom_site_fract_z
_atom_site_U_iso_or_equiv
_atom_site_adp_type
_atom_site_occupancy
_atom_site_symmetry_multiplicity
_atom_site_calc_flag
_atom_site_refinement_flags
O1 O 0.58960(14) 0.1113(3) 0.12250(10) 0.0387(5) Uani 1 1 d .
N5 N 0.69584(16) -0.0585(3) -0.07760(12) 0.0282(5) Uani 1 1 d .
N2 N 0.52618(19) 0.5061(4) -0.09263(16) 0.0385(6) Uani 1 1 d .
C2 C 0.63702(19) 0.1201(4) -0.07458(15) 0.0265(6) Uani 1 1 d .
N4 N 0.60171(15) 0.1719(3) -0.00828(12) 0.0291(5) Uani 1 1 d .
N3 N 0.62013(15) 0.2359(3) -0.14414(12) 0.0291(5) Uani 1 1 d .
C4 C 0.68055(19) -0.1415(4) 0.06007(15) 0.0287(6) Uani 1 1 d .
N1 N 0.5468(2) 0.5054(4) -0.22434(14) 0.0394(6) Uani 1 1 d .
C3 C 0.62152(19) 0.0519(4) 0.06049(16) 0.0289(6) Uani 1 1 d .
C5 C 0.71813(18) -0.1922(4) -0.00955(15) 0.0277(6) Uani 1 1 d .
C10 C 0.73415(19) -0.1128(4) -0.15158(15) 0.0319(7) Uani 1 1 d .
H8A H 0.6985 -0.0311 -0.1965 0.038 Uiso 1 1 calc R
H8B H 0.7229 -0.2650 -0.1634 0.038 Uiso 1 1 calc R
C7 C 0.7950(2) -0.5071(4) 0.05746(17) 0.0386(7) Uani 1 1 d .
H9 H 0.8335 -0.6296 0.0566 0.046 Uiso 1 1 calc R
C1 C 0.56409(19) 0.4147(4) -0.15077(15) 0.0288(7) Uani 1 1 d .
C8 C 0.7566(2) -0.4591(4) 0.12636(17) 0.0397(8) Uani 1 1 d .
H11 H 0.7689 -0.5487 0.1715 0.048 Uiso 1 1 calc R
C9 C 0.7001(2) -0.2776(4) 0.12697(16) 0.0352(7) Uani 1 1 d .
H12 H 0.6744 -0.2447 0.1731 0.042 Uiso 1 1 calc R
C6 C 0.7769(2) -0.3756(4) -0.00985(16) 0.0351(7) Uani 1 1 d .
H13 H 0.8038 -0.4088 -0.0554 0.042 Uiso 1 1 calc R
C11 C 0.8417(2) -0.0661(4) -0.14483(15) 0.0312(7) Uani 1 1 d .
C13 C 1.0006(2) -0.1592(5) -0.1734(2) 0.0541(9) Uani 1 1 d .
H15 H 1.0401 -0.2534 -0.1964 0.065 Uiso 1 1 calc R
C12 C 0.9021(2) -0.2050(5) -0.17777(18) 0.0443(8) Uani 1 1 d .
H16 H 0.8764 -0.3308 -0.2032 0.053 Uiso 1 1 calc R
C16 C 0.8822(2) 0.1173(4) -0.10753(19) 0.0496(9) Uani 1 1 d .
H17 H 0.8428 0.2131 -0.0851 0.060 Uiso 1 1 calc R
C14 C 1.0400(2) 0.0246(5) -0.1350(2) 0.0543(9) Uani 1 1 d .
H18 H 1.1062 0.0547 -0.1312 0.065 Uiso 1 1 calc R
C15 C 0.9800(3) 0.1631(5) -0.1025(2) 0.0633(11) Uani 1 1 d .
H19 H 1.0056 0.2888 -0.0768 0.076 Uiso 1 1 calc R
H11N H 0.535(2) 0.437(4) -0.0473(19) 0.049(10) Uiso 1 1 d .
H1NB H 0.578(2) 0.443(4) -0.2647(18) 0.049(9) Uiso 1 1 d .
H2NC H 0.491(2) 0.623(4) -0.1002(17) 0.046(9) Uiso 1 1 d .
H2NB H 0.507(2) 0.618(5) -0.2349(19) 0.062(10) Uiso 1 1 d .

loop_
_atom_site_aniso_label
_atom_site_aniso_U_11
_atom_site_aniso_U_22
_atom_site_aniso_U_33
_atom_site_aniso_U_23
_atom_site_aniso_U_13
_atom_site_aniso_U_12
O1 0.0491(13) 0.0481(11) 0.0217(11) 0.0002(8) 0.0141(10) 0.0079(9)
N5 0.0346(14) 0.0304(11) 0.0214(13) -0.0026(9) 0.0101(11) 0.0003(10)
N2 0.0474(18) 0.0458(15) 0.0249(15) 0.0066(12) 0.0135(13) 0.0157(13)
C2 0.0251(16) 0.0317(14) 0.0238(16) -0.0055(11) 0.0073(13) -0.0046(12)
N4 0.0304(14) 0.0389(12) 0.0201(13) -0.0017(10) 0.0103(11) 0.0004(10)
N3 0.0317(14) 0.0358(12) 0.0211(13) -0.0007(10) 0.0080(11) 0.0027(11)
C4 0.0341(17) 0.0317(14) 0.0205(15) -0.0027(11) 0.0056(13) -0.0065(12)
N1 0.0522(18) 0.0477(15) 0.0204(14) 0.0053(12) 0.0119(13) 0.0137(13)
C3 0.0291(17) 0.0329(15) 0.0252(16) 0.0002(12) 0.0063(13) -0.0047(12)
C5 0.0274(16) 0.0290(14) 0.0260(16) -0.0007(11) 0.0029(13) -0.0067(12)
C10 0.0401(19) 0.0351(14) 0.0218(16) -0.0042(11) 0.0086(13) 0.0023(12)
C7 0.046(2) 0.0317(14) 0.0375(18) -0.0004(13) 0.0054(16) 0.0025(13)
C1 0.0288(17) 0.0383(15) 0.0207(16) -0.0040(12) 0.0080(13) -0.0068(13)
C8 0.052(2) 0.0393(17) 0.0270(17) 0.0052(12) 0.0031(15) 0.0012(14)
C9 0.0393(19) 0.0409(16) 0.0265(17) -0.0002(12) 0.0091(14) -0.0017(14)
C6 0.045(2) 0.0316(14) 0.0294(17) -0.0033(12) 0.0074(14) 0.0009(13)
C11 0.0365(18) 0.0363(15) 0.0232(16) 0.0008(12) 0.0113(13) 0.0015(13)
C13 0.045(2) 0.068(2) 0.051(2) 0.0019(17) 0.0156(18) 0.0148(18)
C12 0.041(2) 0.0506(18) 0.042(2) -0.0085(14) 0.0109(16) 0.0050(15)
C16 0.046(2) 0.0408(17) 0.067(2) -0.0123(15) 0.0246(18) -0.0070(15)
C14 0.038(2) 0.069(2) 0.058(2) 0.0121(18) 0.0137(18) -0.0071(17)
C15 0.057(3) 0.055(2) 0.085(3) -0.0137(18) 0.030(2) -0.0172(18)

loop_
_atom_type_symbol
_atom_type_description
_atom_type_scat_dispersion_real
_atom_type_scat_dispersion_imag
_atom_type_scat_source
C C 0.0033 0.0016 'International Tables Vol C Tables 4.2.6.8 and 6.1.1.4'
H H 0.0000 0.0000 'International Tables Vol C Tables 4.2.6.8 and 6.1.1.4'
N N 0.0061 0.0033 'International Tables Vol C Tables 4.2.6.8 and 6.1.1.4'
O O 0.0106 0.0060 'International Tables Vol C Tables 4.2.6.8 and 6.1.1.4'

loop_
_geom_angle_atom_site_label_1
_geom_angle_atom_site_label_2
_geom_angle_atom_site_label_3
_geom_angle
C2 N5 C5 119.5(2)
C2 N5 C10 121.1(2)
C5 N5 C10 119.4(2)
C1 N2 H11N 115.2(18)
C1 N2 H2NC 122.4(18)
H11N N2 H2NC 122(3)
N4 C2 N3 123.9(2)
N4 C2 N5 122.0(2)
N3 C2 N5 114.1(2)
C2 N4 C3 121.8(2)
C1 N3 C2 121.2(2)
C9 C4 C5 119.3(2)
C9 C4 C3 121.8(2)
C5 C4 C3 118.9(2)
C1 N1 H1NB 117.2(17)
C1 N1 H2NB 121(2)
H1NB N1 H2NB 121(3)
O1 C3 N4 119.6(2)
O1 C3 C4 121.8(2)
N4 C3 C4 118.6(2)
C4 C5 C6 119.3(2)
C4 C5 N5 119.2(2)
C6 C5 N5 121.6(2)
N5 C10 C11 113.0(2)
N5 C10 H8A 109.0
C11 C10 H8A 109.0
N5 C10 H8B 109.0
C11 C10 H8B 109.0
H8A C10 H8B 107.8
C6 C7 C8 120.9(3)
C6 C7 H9 119.5
C8 C7 H9 119.5
N2 C1 N1 118.2(3)
N2 C1 N3 126.4(2)
N1 C1 N3 115.5(2)
C9 C8 C7 119.0(3)
C9 C8 H11 120.5
C7 C8 H11 120.5
C8 C9 C4 121.5(3)
C8 C9 H12 119.2
C4 C9 H12 119.2
C7 C6 C5 120.0(2)
C7 C6 H13 120.0
C5 C6 H13 120.0
C16 C11 C12 117.9(3)
C16 C11 C10 121.2(2)
C12 C11 C10 120.9(2)
C14 C13 C12 120.3(3)
C14 C13 H15 119.8
C12 C13 H15 119.8
C11 C12 C13 120.9(3)
C11 C12 H16 119.6
C13 C12 H16 119.6
C11 C16 C15 121.5(3)
C11 C16 H17 119.2
C15 C16 H17 119.2
C13 C14 C15 118.8(3)
C13 C14 H18 120.6
C15 C14 H18 120.6
C14 C15 C16 120.5(3)
C14 C15 H19 119.7
C16 C15 H19 119.7

loop_
_geom_bond_atom_site_label_1
_geom_bond_atom_site_label_2
_geom_bond_distance
O1 C3 1.254(3)
N5 C2 1.382(3)
N5 C5 1.401(3)
N5 C10 1.471(3)
N2 C1 1.314(3)
N2 H11N 0.86(3)
N2 H2NC 0.87(3)
C2 N4 1.330(3)
C2 N3 1.355(3)
N4 C3 1.360(3)
N3 C1 1.347(3)
C4 C9 1.392(4)
C4 C5 1.395(3)
C4 C3 1.453(3)
N1 C1 1.339(3)
N1 H1NB 0.95(3)
N1 H2NB 0.89(3)
C5 C6 1.400(3)
C10 C11 1.509(4)
C10 H8A 0.9700
C10 H8B 0.9700
C7 C6 1.380(3)
C7 C8 1.387(4)
C7 H9 0.9300
C8 C9 1.372(4)
C8 H11 0.9300
C9 H12 0.9300
C6 H13 0.9300
C11 C16 1.370(4)
C11 C12 1.382(3)
C13 C14 1.374(4)
C13 C12 1.388(4)
C13 H15 0.9300
C12 H16 0.9300
C16 C15 1.377(4)
C16 H17 0.9300
C14 C15 1.374(4)
C14 H18 0.9300
C15 H19 0.9300
